data_7044508
loop_
_publ_author_name
'Whited, Matthew T.'
'Zhang, Jia'
'Ma, Senjie'
'Nguyen, Binh D.'
'Janzen, Daron E.'

_publ_section_title
;
 Silylene-assisted hydride transfer to CO2 and CS2 at a [P2Si]Ru
 pincer-type complex
;
_journal_name_full 'Dalton Trans.'
_journal_paper_doi 10.1039/C7DT03659K
_journal_year 2017
_chemical_formula_moiety 'C56 H44 O P3 Ru S2 Si, B6 Cl6'
_chemical_formula_sum 'C56 H44 B6 Cl6 O P3 Ru S2 Si'
_chemical_formula_weight 1296.66
_space_group_crystal_system monoclinic
_space_group_IT_number 15
_space_group_name_Hall '-C 2yc'
_space_group_name_H-M_alt 'C 1 2/c 1'
_symmetry_space_group_name_Hall '-C 2yc'
_symmetry_space_group_name_H-M 'C 1 2/c 1'
_atom_sites_solution_hydrogens geom
_audit_creation_date 2017-03-23
_audit_creation_method
;
Olex2 1.2
(compiled 2017.03.02 svn.r3394 for OlexSys, GUI svn.r5324)
;
_audit_update_record
;
2017-08-01 deposited with the CCDC.
2017-10-16 downloaded from the CCDC.
;
_cell_angle_alpha 90
_cell_angle_beta 105.892(2)
_cell_angle_gamma 90
_cell_formula_units_Z 8
_cell_length_a 28.1350(19)
_cell_length_b 17.6566(12)
_cell_length_c 29.6568(19)
_cell_measurement_reflns_used 9921
_cell_measurement_temperature 123(2)
_cell_measurement_theta_max 30.03
_cell_measurement_theta_min 2.41
_cell_volume 14169.5(16)
_computing_cell_refinement 'SAINT v8.37A (Bruker, 2015)'
_computing_data_collection 'SAINT v8.37A (Bruker, 2015)'
_computing_data_reduction 'SAINT v8.37A (Bruker, 2015)'
_computing_molecular_graphics 'Olex2 (Dolomanov et al., 2009)'
_computing_publication_material 'Olex2 (Dolomanov et al., 2009)'
_computing_structure_refinement 'ShelXL (Sheldrick, 2015)'
_computing_structure_solution 'ShelXT (Sheldrick, 2015)'
_diffrn_ambient_temperature 122.99
_diffrn_measured_fraction_theta_full 0.998
_diffrn_measured_fraction_theta_max 0.994
_diffrn_measurement_device_type 'Bruker APEX-II CCD'
_diffrn_measurement_method '\f and \w scans'
_diffrn_radiation_type MoK\a
_diffrn_radiation_wavelength 0.71073
_diffrn_reflns_av_R_equivalents 0.0648
_diffrn_reflns_av_unetI/netI 0.0610
_diffrn_reflns_Laue_measured_fraction_full 0.998
_diffrn_reflns_Laue_measured_fraction_max 0.994
_diffrn_reflns_limit_h_max 40
_diffrn_reflns_limit_h_min -40
_diffrn_reflns_limit_k_max 25
_diffrn_reflns_limit_k_min -25
_diffrn_reflns_limit_l_max 42
_diffrn_reflns_limit_l_min -42
_diffrn_reflns_number 102808
_diffrn_reflns_point_group_measured_fraction_full 0.998
_diffrn_reflns_point_group_measured_fraction_max 0.994
_diffrn_reflns_theta_full 25.242
_diffrn_reflns_theta_max 30.600
_diffrn_reflns_theta_min 2.307
_diffrn_standards_number 0
_exptl_absorpt_coefficient_mu 0.624
_exptl_absorpt_correction_T_max 0.7461
_exptl_absorpt_correction_T_min 0.6693
_exptl_absorpt_correction_type multi-scan
_exptl_absorpt_process_details
;
SADABS-2016/2 (Bruker,2016/2) was used for absorption correction.
wR2(int) was 0.0971 before and 0.0721 after correction.
The Ratio of minimum to maximum transmission is 0.8971.
The \l/2 correction factor is Not present.
;
_exptl_crystal_colour yellow
_exptl_crystal_density_diffrn 1.216
_exptl_crystal_density_method 'not measured'
_exptl_crystal_description prism
_exptl_crystal_F_000 5240
_exptl_crystal_recrystallization_method 'Re-crystallisation from solvent: tetrahydrofuran'
_exptl_crystal_size_max 0.15
_exptl_crystal_size_mid 0.10
_exptl_crystal_size_min 0.05
_refine_diff_density_max 3.057
_refine_diff_density_min -2.080
_refine_diff_density_rms 0.118
_refine_ls_extinction_method none
_refine_ls_goodness_of_fit_ref 1.026
_refine_ls_hydrogen_treatment constr
_refine_ls_matrix_type full
_refine_ls_number_parameters 685
_refine_ls_number_reflns 21672
_refine_ls_number_restraints 0
_refine_ls_restrained_S_all 1.026
_refine_ls_R_factor_all 0.0923
_refine_ls_R_factor_gt 0.0642
_refine_ls_shift/su_max 0.002
_refine_ls_shift/su_mean 0.000
_refine_ls_structure_factor_coef Fsqd
_refine_ls_weighting_details 'w=1/[\s^2^(Fo^2^)+(0.0599P)^2^+103.0325P] where P=(Fo^2^+2Fc^2^)/3'
_refine_ls_weighting_scheme calc
_refine_ls_wR_factor_gt 0.1537
_refine_ls_wR_factor_ref 0.1699
_reflns_Friedel_coverage 0.000
_reflns_number_gt 15406
_reflns_number_total 21672
_reflns_threshold_expression 'I > 2\s(I)'
_cod_data_source_file c7dt03659k2.cif
_cod_data_source_block compound_7-B12Cl12
_cod_database_code 7044508
_shelx_space_group_comment
;
The symmetry employed for this shelxl refinement is uniquely defined
by the following loop, which should always be used as a source of
symmetry information in preference to the above space-group names.
They are only intended as comments.
;
_olex2_refinement_description
;
1. Fixed Uiso
 At 1.2 times of:
  All C(H) groups
2.a Aromatic/amide H refined with riding coordinates:
 C2(H2), C4(H4), C5(H5), C6(H6), C7(H7), C10(H10), C11(H11), C12(H12),
 C13(H13), C16(H16), C17(H17), C18(H18), C19(H19), C20(H20), C22(H22), C23(H23),
  C24(H24), C25(H25), C26(H26), C28(H28), C29(H29), C30(H30), C31(H31),
 C32(H32), C34(H34), C35(H35), C36(H36), C37(H37), C38(H38), C40(H40), C41(H41),
  C42(H42), C43(H43), C44(H44), C46(H46), C47(H47), C48(H48), C49(H49),
 C50(H50), C52(H52), C53(H53), C54(H54), C55(H55), C56(H56)
;
_platon_squeeze_void_probe_radius 1.20

loop_
_space_group_symop_operation_xyz
'x, y, z'
'-x, y, -z+1/2'
'x+1/2, y+1/2, z'
'-x+1/2, y+1/2, -z+1/2'
'-x, -y, -z'
'x, -y, z-1/2'
'-x+1/2, -y+1/2, -z'
'x+1/2, -y+1/2, z-1/2'

loop_
_atom_site_label
_atom_site_type_symbol
_atom_site_fract_x
_atom_site_fract_y
_atom_site_fract_z
_atom_site_U_iso_or_equiv
_atom_site_adp_type
_atom_site_occupancy
_atom_site_site_symmetry_order
_atom_site_calc_flag
_atom_site_refinement_flags_posn
Ru1 Ru 0.61726(2) 0.48207(2) 0.12430(2) 0.02016(7) Uani 1 1 d .
S1 S 0.69435(4) 0.48985(6) 0.18365(3) 0.02872(19) Uani 1 1 d .
S2 S 0.65145(4) 0.62931(6) 0.21752(4) 0.0339(2) Uani 1 1 d .
P1 P 0.64828(3) 0.57181(5) 0.07985(3) 0.02278(18) Uani 1 1 d .
P2 P 0.56615(3) 0.42758(5) 0.16984(3) 0.02071(17) Uani 1 1 d .
P3 P 0.64794(3) 0.36191(5) 0.09691(3) 0.02165(18) Uani 1 1 d .
Si1 Si 0.59313(4) 0.59367(6) 0.15361(3) 0.02213(19) Uani 1 1 d .
O1 O 0.51919(10) 0.50828(16) 0.05309(9) 0.0281(6) Uani 1 1 d .
C1 C 0.55648(13) 0.4942(2) 0.07897(12) 0.0228(7) Uani 1 1 d .
C2 C 0.69551(16) 0.5648(2) 0.21749(14) 0.0344(9) Uani 1 1 d .
H2 H 0.7260 0.5727 0.2406 0.041 Uiso 1 1 calc R
C3 C 0.58967(13) 0.6745(2) 0.11156(12) 0.0241(7) Uani 1 1 d .
C4 C 0.56936(15) 0.7459(2) 0.11325(13) 0.0293(8) Uani 1 1 d .
H4 H 0.5555 0.7582 0.1382 0.035 Uiso 1 1 calc R
C5 C 0.56918(17) 0.7993(2) 0.07904(15) 0.0356(9) Uani 1 1 d .
H5 H 0.5551 0.8477 0.0806 0.043 Uiso 1 1 calc R
C6 C 0.58930(18) 0.7827(2) 0.04260(15) 0.0379(10) Uani 1 1 d .
H6 H 0.5884 0.8193 0.0189 0.045 Uiso 1 1 calc R
C7 C 0.61085(16) 0.7127(2) 0.04075(13) 0.0308(8) Uani 1 1 d .
H7 H 0.6249 0.7014 0.0159 0.037 Uiso 1 1 calc R
C8 C 0.61194(14) 0.6588(2) 0.07514(12) 0.0251(7) Uani 1 1 d .
C9 C 0.53540(14) 0.5784(2) 0.17113(12) 0.0251(7) Uani 1 1 d .
C10 C 0.50312(15) 0.6348(2) 0.17745(14) 0.0303(8) Uani 1 1 d .
H10 H 0.5104 0.6862 0.1725 0.036 Uiso 1 1 calc R
C11 C 0.46074(15) 0.6180(2) 0.19073(14) 0.0323(8) Uani 1 1 d .
H11 H 0.4393 0.6574 0.1948 0.039 Uiso 1 1 calc R
C12 C 0.44997(15) 0.5429(2) 0.19795(14) 0.0300(8) Uani 1 1 d .
H12 H 0.4209 0.5308 0.2069 0.036 Uiso 1 1 calc R
C13 C 0.48159(14) 0.4852(2) 0.19213(13) 0.0260(7) Uani 1 1 d .
H13 H 0.4742 0.4341 0.1974 0.031 Uiso 1 1 calc R
C14 C 0.52388(14) 0.5023(2) 0.17862(12) 0.0230(7) Uani 1 1 d .
C15 C 0.71064(14) 0.6082(2) 0.10712(13) 0.0276(8) Uani 1 1 d .
C16 C 0.71791(16) 0.6794(3) 0.12815(14) 0.0338(9) Uani 1 1 d .
H16 H 0.6906 0.7124 0.1257 0.041 Uiso 1 1 calc R
C17 C 0.76569(17) 0.7022(3) 0.15295(17) 0.0428(11) Uani 1 1 d .
H17 H 0.7708 0.7507 0.1674 0.051 Uiso 1 1 calc R
C18 C 0.80571(17) 0.6536(3) 0.15633(17) 0.0469(12) Uani 1 1 d .
H18 H 0.8381 0.6693 0.1728 0.056 Uiso 1 1 calc R
C19 C 0.79836(16) 0.5833(3) 0.13596(18) 0.0426(11) Uani 1 1 d .
H19 H 0.8256 0.5501 0.1388 0.051 Uiso 1 1 calc R
C20 C 0.75081(15) 0.5602(2) 0.11101(15) 0.0331(9) Uani 1 1 d .
H20 H 0.7460 0.5116 0.0967 0.040 Uiso 1 1 calc R
C21 C 0.64738(14) 0.5489(2) 0.01959(12) 0.0258(7) Uani 1 1 d .
C22 C 0.60984(14) 0.5030(2) -0.00719(13) 0.0252(7) Uani 1 1 d .
H22 H 0.5851 0.4841 0.0062 0.030 Uiso 1 1 calc R
C23 C 0.60810(15) 0.4845(2) -0.05321(13) 0.0288(8) Uani 1 1 d .
H23 H 0.5821 0.4534 -0.0709 0.035 Uiso 1 1 calc R
C24 C 0.64335(18) 0.5107(3) -0.07331(14) 0.0388(10) Uani 1 1 d .
H24 H 0.6423 0.4970 -0.1046 0.047 Uiso 1 1 calc R
C25 C 0.6804(2) 0.5571(3) -0.04762(16) 0.0516(13) Uani 1 1 d .
H25 H 0.7047 0.5762 -0.0614 0.062 Uiso 1 1 calc R
C26 C 0.68243(18) 0.5762(3) -0.00145(15) 0.0419(11) Uani 1 1 d .
H26 H 0.7081 0.6083 0.0158 0.050 Uiso 1 1 calc R
C27 C 0.58855(14) 0.3878(2) 0.22942(12) 0.0246(7) Uani 1 1 d .
C28 C 0.62978(15) 0.4208(2) 0.26051(13) 0.0309(8) Uani 1 1 d .
H28 H 0.6466 0.4610 0.2501 0.037 Uiso 1 1 calc R
C29 C 0.64646(17) 0.3954(3) 0.30646(14) 0.0388(10) Uani 1 1 d .
H29 H 0.6747 0.4181 0.3273 0.047 Uiso 1 1 calc R
C30 C 0.62204(18) 0.3370(3) 0.32206(13) 0.0375(10) Uani 1 1 d .
H30 H 0.6335 0.3195 0.3534 0.045 Uiso 1 1 calc R
C31 C 0.58105(17) 0.3046(2) 0.29179(14) 0.0332(9) Uani 1 1 d .
H31 H 0.5640 0.2650 0.3025 0.040 Uiso 1 1 calc R
C32 C 0.56433(15) 0.3294(2) 0.24557(13) 0.0270(7) Uani 1 1 d .
H32 H 0.5362 0.3063 0.2249 0.032 Uiso 1 1 calc R
C33 C 0.52399(13) 0.3545(2) 0.13757(12) 0.0215(7) Uani 1 1 d .
C34 C 0.53786(14) 0.2782(2) 0.14082(13) 0.0250(7) Uani 1 1 d .
H34 H 0.5692 0.2639 0.1606 0.030 Uiso 1 1 calc R
C35 C 0.50648(16) 0.2234(2) 0.11552(14) 0.0317(8) Uani 1 1 d .
H35 H 0.5160 0.1716 0.1181 0.038 Uiso 1 1 calc R
C36 C 0.46103(17) 0.2448(3) 0.08650(15) 0.0377(10) Uani 1 1 d .
H36 H 0.4391 0.2075 0.0693 0.045 Uiso 1 1 calc R
C37 C 0.44764(16) 0.3193(3) 0.08243(14) 0.0354(9) Uani 1 1 d .
H37 H 0.4167 0.3334 0.0619 0.043 Uiso 1 1 calc R
C38 C 0.47845(14) 0.3747(2) 0.10779(12) 0.0267(7) Uani 1 1 d .
H38 H 0.4685 0.4263 0.1048 0.032 Uiso 1 1 calc R
C39 C 0.71066(14) 0.3698(2) 0.08996(14) 0.0264(7) Uani 1 1 d .
C40 C 0.75172(14) 0.3569(2) 0.12830(14) 0.0287(8) Uani 1 1 d .
H40 H 0.7470 0.3403 0.1572 0.034 Uiso 1 1 calc R
C41 C 0.79949(15) 0.3682(2) 0.12428(16) 0.0344(9) Uani 1 1 d .
H41 H 0.8271 0.3603 0.1507 0.041 Uiso 1 1 calc R
C42 C 0.80663(15) 0.3907(3) 0.08223(17) 0.0389(10) Uani 1 1 d .
H42 H 0.8392 0.3982 0.0797 0.047 Uiso 1 1 calc R
C43 C 0.76701(16) 0.4023(3) 0.04381(16) 0.0369(9) Uani 1 1 d .
H43 H 0.7723 0.4168 0.0147 0.044 Uiso 1 1 calc R
C44 C 0.71897(14) 0.3929(2) 0.04752(14) 0.0291(8) Uani 1 1 d .
H44 H 0.6917 0.4022 0.0211 0.035 Uiso 1 1 calc R
C45 C 0.61236(13) 0.3226(2) 0.04054(12) 0.0237(7) Uani 1 1 d .
C46 C 0.63416(15) 0.2810(2) 0.01153(14) 0.0305(8) Uani 1 1 d .
H46 H 0.6686 0.2708 0.0214 0.037 Uiso 1 1 calc R
C47 C 0.60608(16) 0.2544(2) -0.03148(14) 0.0346(9) Uani 1 1 d .
H47 H 0.6214 0.2264 -0.0510 0.041 Uiso 1 1 calc R
C48 C 0.55639(16) 0.2684(3) -0.04579(14) 0.0358(9) Uani 1 1 d .
H48 H 0.5375 0.2516 -0.0758 0.043 Uiso 1 1 calc R
C49 C 0.53345(15) 0.3067(2) -0.01703(14) 0.0314(8) Uani 1 1 d .
H49 H 0.4987 0.3143 -0.0265 0.038 Uiso 1 1 calc R
C50 C 0.56186(14) 0.3342(2) 0.02613(13) 0.0258(7) Uani 1 1 d .
H50 H 0.5463 0.3613 0.0458 0.031 Uiso 1 1 calc R
C51 C 0.65436(13) 0.2802(2) 0.13640(13) 0.0255(7) Uani 1 1 d .
C52 C 0.67083(14) 0.2906(2) 0.18475(14) 0.0298(8) Uani 1 1 d .
H52 H 0.6792 0.3401 0.1969 0.036 Uiso 1 1 calc R
C53 C 0.67532(17) 0.2300(3) 0.21572(16) 0.0388(10) Uani 1 1 d .
H53 H 0.6873 0.2380 0.2486 0.047 Uiso 1 1 calc R
C54 C 0.66218(17) 0.1584(3) 0.19832(18) 0.0416(11) Uani 1 1 d .
H54 H 0.6646 0.1168 0.2192 0.050 Uiso 1 1 calc R
C55 C 0.64574(18) 0.1475(3) 0.15123(18) 0.0422(11) Uani 1 1 d .
H55 H 0.6368 0.0979 0.1396 0.051 Uiso 1 1 calc R
C56 C 0.64170(16) 0.2068(2) 0.11972(16) 0.0341(9) Uani 1 1 d .
H56 H 0.6304 0.1976 0.0870 0.041 Uiso 1 1 calc R
Cl1 Cl 1.12856(4) 0.46771(6) 0.27521(4) 0.0343(2) Uani 1 1 d .
Cl2 Cl 1.05075(4) 0.46672(7) 0.15509(3) 0.0370(2) Uani 1 1 d .
Cl3 Cl 1.05802(4) 0.29877(6) 0.23199(4) 0.0400(2) Uani 1 1 d .
Cl4 Cl 1.06193(4) 0.36008(6) 0.34800(4) 0.0381(2) Uani 1 1 d .
Cl5 Cl 1.06362(4) 0.57058(6) 0.34792(4) 0.0368(2) Uani 1 1 d .
Cl6 Cl 1.05526(4) 0.63412(6) 0.22950(4) 0.0360(2) Uani 1 1 d .
B1 B 1.06272(16) 0.4665(2) 0.26304(14) 0.0250(8) Uani 1 1 d .
B2 B 1.02481(16) 0.4663(2) 0.20383(15) 0.0265(8) Uani 1 1 d .
B3 B 1.02762(16) 0.3846(2) 0.23996(15) 0.0268(8) Uani 1 1 d .
B4 B 1.03054(17) 0.4155(2) 0.29783(15) 0.0276(9) Uani 1 1 d .
B5 B 1.03066(16) 0.5163(2) 0.29802(15) 0.0271(8) Uani 1 1 d .
B6 B 1.02659(16) 0.5478(2) 0.23976(15) 0.0247(8) Uani 1 1 d .

loop_
_atom_site_aniso_label
_atom_site_aniso_U_11
_atom_site_aniso_U_22
_atom_site_aniso_U_33
_atom_site_aniso_U_23
_atom_site_aniso_U_13
_atom_site_aniso_U_12
Ru1 0.02047(13) 0.02091(13) 0.01656(12) 0.00008(10) 0.00079(9) -0.00175(10)
S1 0.0260(4) 0.0317(5) 0.0243(4) 0.0022(4) 0.0000(3) -0.0012(4)
S2 0.0396(6) 0.0306(5) 0.0253(4) -0.0046(4) -0.0017(4) -0.0052(4)
P1 0.0221(4) 0.0238(4) 0.0196(4) 0.0009(3) 0.0009(3) -0.0037(3)
P2 0.0238(4) 0.0197(4) 0.0169(4) 0.0012(3) 0.0027(3) -0.0005(3)
P3 0.0204(4) 0.0221(4) 0.0206(4) -0.0004(3) 0.0025(3) -0.0003(3)
Si1 0.0251(5) 0.0201(4) 0.0185(4) -0.0017(3) 0.0013(4) -0.0042(4)
O1 0.0248(13) 0.0311(14) 0.0248(12) 0.0022(11) 0.0008(10) 0.0003(11)
C1 0.0255(16) 0.0224(17) 0.0211(15) 0.0019(13) 0.0070(13) 0.0004(13)
C2 0.037(2) 0.035(2) 0.0236(18) 0.0001(16) -0.0039(16) -0.0096(17)
C3 0.0225(16) 0.0239(17) 0.0207(16) -0.0005(13) -0.0030(13) -0.0056(13)
C4 0.038(2) 0.0210(17) 0.0255(17) -0.0045(14) 0.0030(16) -0.0009(15)
C5 0.048(2) 0.0201(18) 0.033(2) -0.0014(15) 0.0021(19) -0.0021(17)
C6 0.052(3) 0.0250(19) 0.030(2) 0.0064(16) -0.0010(19) -0.0037(18)
C7 0.038(2) 0.0291(19) 0.0215(17) -0.0008(15) 0.0025(16) -0.0017(16)
C8 0.0267(17) 0.0248(17) 0.0193(15) 0.0000(13) -0.0014(14) -0.0051(14)
C9 0.0275(18) 0.0256(18) 0.0200(16) 0.0000(13) 0.0026(14) 0.0004(14)
C10 0.035(2) 0.0240(18) 0.0297(19) -0.0018(15) 0.0056(16) -0.0031(15)
C11 0.033(2) 0.034(2) 0.0294(19) -0.0034(16) 0.0076(16) 0.0061(17)
C12 0.0292(19) 0.034(2) 0.0269(18) 0.0012(16) 0.0073(15) -0.0002(16)
C13 0.0302(18) 0.0247(17) 0.0244(16) 0.0049(14) 0.0097(14) 0.0040(15)
C14 0.0275(17) 0.0220(17) 0.0174(14) -0.0007(12) 0.0023(13) 0.0015(13)
C15 0.0236(17) 0.0317(19) 0.0236(17) 0.0024(15) -0.0004(14) -0.0104(15)
C16 0.033(2) 0.036(2) 0.0282(19) -0.0039(16) 0.0025(16) -0.0071(17)
C17 0.039(2) 0.041(2) 0.041(2) -0.009(2) -0.002(2) -0.017(2)
C18 0.032(2) 0.050(3) 0.046(3) 0.005(2) -0.012(2) -0.012(2)
C19 0.026(2) 0.039(2) 0.053(3) 0.011(2) -0.0062(19) -0.0080(17)
C20 0.0293(19) 0.0268(19) 0.038(2) 0.0041(16) 0.0001(17) -0.0070(15)
C21 0.0275(18) 0.0296(19) 0.0190(15) 0.0018(14) 0.0041(14) -0.0009(14)
C22 0.0272(17) 0.0228(17) 0.0246(16) -0.0002(13) 0.0057(14) 0.0004(13)
C23 0.0322(19) 0.0297(19) 0.0221(16) -0.0018(15) 0.0033(15) 0.0035(16)
C24 0.046(2) 0.047(3) 0.0219(18) -0.0015(17) 0.0073(17) -0.003(2)
C25 0.050(3) 0.076(4) 0.031(2) -0.001(2) 0.014(2) -0.023(3)
C26 0.045(3) 0.051(3) 0.029(2) -0.0027(19) 0.0081(19) -0.018(2)
C27 0.0299(18) 0.0266(18) 0.0168(15) 0.0000(13) 0.0053(14) 0.0043(14)
C28 0.033(2) 0.033(2) 0.0246(18) 0.0016(15) 0.0042(16) -0.0011(16)
C29 0.038(2) 0.052(3) 0.0216(18) 0.0013(18) -0.0007(17) 0.003(2)
C30 0.052(3) 0.040(2) 0.0174(16) 0.0071(16) 0.0048(17) 0.017(2)
C31 0.050(2) 0.0261(19) 0.0257(18) 0.0066(15) 0.0140(18) 0.0026(17)
C32 0.036(2) 0.0230(17) 0.0220(16) 0.0022(14) 0.0076(15) 0.0031(15)
C33 0.0248(16) 0.0221(16) 0.0177(14) -0.0004(12) 0.0057(13) -0.0024(13)
C34 0.0295(18) 0.0245(17) 0.0228(16) -0.0010(14) 0.0099(14) 0.0016(14)
C35 0.042(2) 0.0242(18) 0.0282(18) -0.0031(15) 0.0077(17) -0.0063(16)
C36 0.041(2) 0.036(2) 0.032(2) -0.0011(17) 0.0015(18) -0.0119(18)
C37 0.034(2) 0.038(2) 0.0276(19) -0.0013(17) -0.0035(16) -0.0083(17)
C38 0.0321(19) 0.0249(18) 0.0206(16) 0.0014(14) 0.0030(14) -0.0035(15)
C39 0.0228(17) 0.0249(17) 0.0304(18) -0.0044(15) 0.0052(14) 0.0008(14)
C40 0.0247(18) 0.031(2) 0.0279(18) -0.0034(15) 0.0036(15) -0.0031(15)
C41 0.0252(19) 0.032(2) 0.042(2) -0.0073(18) 0.0012(17) -0.0015(15)
C42 0.0229(19) 0.040(2) 0.054(3) -0.003(2) 0.0110(19) -0.0024(17)
C43 0.032(2) 0.042(2) 0.039(2) 0.0009(19) 0.0138(18) -0.0032(18)
C44 0.0245(18) 0.031(2) 0.0303(19) -0.0017(16) 0.0054(15) 0.0003(15)
C45 0.0244(17) 0.0213(16) 0.0229(16) -0.0039(13) 0.0024(14) -0.0001(13)
C46 0.0303(19) 0.033(2) 0.0273(18) -0.0044(16) 0.0073(16) 0.0015(16)
C47 0.039(2) 0.035(2) 0.0290(19) -0.0085(17) 0.0084(17) 0.0023(18)
C48 0.038(2) 0.039(2) 0.0258(19) -0.0093(17) -0.0001(17) -0.0020(18)
C49 0.0271(18) 0.0299(19) 0.033(2) -0.0077(16) 0.0004(16) -0.0030(15)
C50 0.0270(18) 0.0236(17) 0.0258(17) -0.0004(14) 0.0059(14) -0.0002(14)
C51 0.0223(17) 0.0259(18) 0.0283(17) 0.0048(14) 0.0072(14) 0.0037(14)
C52 0.0277(19) 0.032(2) 0.0293(18) 0.0038(16) 0.0067(15) -0.0009(15)
C53 0.037(2) 0.044(3) 0.034(2) 0.0133(19) 0.0060(18) 0.0039(19)
C54 0.039(2) 0.035(2) 0.052(3) 0.020(2) 0.015(2) 0.0087(19)
C55 0.048(3) 0.029(2) 0.052(3) 0.003(2) 0.018(2) 0.0026(19)
C56 0.038(2) 0.031(2) 0.036(2) 0.0016(17) 0.0150(18) 0.0007(17)
Cl1 0.0235(4) 0.0398(5) 0.0353(5) -0.0038(4) 0.0009(4) 0.0038(4)
Cl2 0.0387(5) 0.0451(6) 0.0273(4) -0.0016(4) 0.0096(4) 0.0002(4)
Cl3 0.0522(6) 0.0239(5) 0.0403(5) -0.0059(4) 0.0069(5) 0.0095(4)
Cl4 0.0391(5) 0.0397(6) 0.0294(5) 0.0111(4) -0.0010(4) 0.0085(4)
Cl5 0.0313(5) 0.0414(6) 0.0325(5) -0.0164(4) -0.0002(4) -0.0030(4)
Cl6 0.0341(5) 0.0239(4) 0.0487(6) 0.0040(4) 0.0093(4) -0.0062(4)
B1 0.028(2) 0.0217(19) 0.0225(18) -0.0044(15) 0.0012(16) 0.0019(15)
B2 0.028(2) 0.026(2) 0.0228(18) 0.0008(15) 0.0013(16) -0.0004(16)
B3 0.030(2) 0.0185(18) 0.0264(19) -0.0017(15) -0.0007(17) 0.0005(15)
B4 0.032(2) 0.025(2) 0.0206(18) 0.0042(15) -0.0006(16) 0.0056(17)
B5 0.027(2) 0.025(2) 0.0246(19) -0.0047(16) -0.0003(16) -0.0044(16)
B6 0.0251(19) 0.0161(17) 0.029(2) 0.0001(15) 0.0011(16) 0.0007(14)

loop_
_atom_type_symbol
_atom_type_description
_atom_type_scat_dispersion_real
_atom_type_scat_dispersion_imag
_atom_type_scat_source
C C 0.0033 0.0016 'International Tables Vol C Tables 4.2.6.8 and 6.1.1.4'
H H 0.0000 0.0000 'International Tables Vol C Tables 4.2.6.8 and 6.1.1.4'
B B 0.0013 0.0007 'International Tables Vol C Tables 4.2.6.8 and 6.1.1.4'
Cl Cl 0.1484 0.1585 'International Tables Vol C Tables 4.2.6.8 and 6.1.1.4'
O O 0.0106 0.0060 'International Tables Vol C Tables 4.2.6.8 and 6.1.1.4'
P P 0.1023 0.0942 'International Tables Vol C Tables 4.2.6.8 and 6.1.1.4'
Ru Ru -1.2594 0.8363 'International Tables Vol C Tables 4.2.6.8 and 6.1.1.4'
S S 0.1246 0.1234 'International Tables Vol C Tables 4.2.6.8 and 6.1.1.4'
Si Si 0.0817 0.0704 'International Tables Vol C Tables 4.2.6.8 and 6.1.1.4'

loop_
_geom_angle_atom_site_label_1
_geom_angle_atom_site_label_2
_geom_angle_atom_site_label_3
_geom_angle
_geom_angle_site_symmetry_1
_geom_angle_site_symmetry_3
S1 Ru1 P2 99.75(3) . .
S1 Ru1 P3 87.92(3) . .
P1 Ru1 S1 88.46(3) . .
P1 Ru1 P2 159.70(3) . .
P1 Ru1 P3 99.97(3) . .
P2 Ru1 P3 98.85(3) . .
Si1 Ru1 S1 88.57(4) . .
Si1 Ru1 P1 80.30(4) . .
Si1 Ru1 P2 81.37(3) . .
Si1 Ru1 P3 176.48(3) . .
C1 Ru1 S1 170.09(11) . .
C1 Ru1 P1 85.84(11) . .
C1 Ru1 P2 83.17(11) . .
C1 Ru1 P3 101.04(11) . .
C1 Ru1 Si1 82.48(11) . .
C2 S1 Ru1 110.78(16) . .
C2 S2 Si1 100.32(14) . .
C8 P1 Ru1 108.66(13) . .
C8 P1 C15 100.77(18) . .
C15 P1 Ru1 116.18(12) . .
C21 P1 Ru1 119.11(13) . .
C21 P1 C8 104.71(17) . .
C21 P1 C15 105.33(18) . .
C14 P2 Ru1 107.37(12) . .
C14 P2 C27 101.64(16) . .
C27 P2 Ru1 125.82(13) . .
C33 P2 Ru1 112.69(11) . .
C33 P2 C14 103.15(16) . .
C33 P2 C27 103.57(17) . .
C39 P3 Ru1 113.50(12) . .
C45 P3 Ru1 117.72(12) . .
C45 P3 C39 103.16(17) . .
C45 P3 C51 102.59(17) . .
C51 P3 Ru1 116.14(13) . .
C51 P3 C39 101.62(17) . .
S2 Si1 Ru1 109.51(5) . .
C3 Si1 Ru1 111.25(13) . .
C3 Si1 S2 103.99(11) . .
C9 Si1 Ru1 110.39(12) . .
C9 Si1 S2 107.43(12) . .
C9 Si1 C3 113.94(17) . .
O1 C1 Ru1 173.5(3) . .
S1 C2 S2 130.5(3) . .
S1 C2 H2 114.8 . .
S2 C2 H2 114.8 . .
C4 C3 Si1 127.7(3) . .
C4 C3 C8 118.5(3) . .
C8 C3 Si1 113.8(3) . .
C3 C4 H4 119.7 . .
C5 C4 C3 120.6(4) . .
C5 C4 H4 119.7 . .
C4 C5 H5 119.7 . .
C6 C5 C4 120.7(4) . .
C6 C5 H5 119.7 . .
C5 C6 H6 120.1 . .
C5 C6 C7 119.8(4) . .
C7 C6 H6 120.1 . .
C6 C7 H7 119.9 . .
C6 C7 C8 120.3(4) . .
C8 C7 H7 119.9 . .
C3 C8 P1 117.4(3) . .
C7 C8 P1 122.1(3) . .
C7 C8 C3 120.0(4) . .
C10 C9 Si1 125.9(3) . .
C10 C9 C14 118.1(4) . .
C14 C9 Si1 116.0(3) . .
C9 C10 H10 119.1 . .
C11 C10 C9 121.8(4) . .
C11 C10 H10 119.1 . .
C10 C11 H11 120.4 . .
C10 C11 C12 119.3(4) . .
C12 C11 H11 120.4 . .
C11 C12 H12 119.9 . .
C11 C12 C13 120.3(4) . .
C13 C12 H12 119.9 . .
C12 C13 H13 119.9 . .
C14 C13 C12 120.2(4) . .
C14 C13 H13 119.9 . .
C9 C14 P2 118.3(3) . .
C13 C14 P2 121.5(3) . .
C13 C14 C9 120.2(3) . .
C16 C15 P1 121.2(3) . .
C20 C15 P1 118.7(3) . .
C20 C15 C16 119.7(4) . .
C15 C16 H16 120.1 . .
C15 C16 C17 119.7(4) . .
C17 C16 H16 120.1 . .
C16 C17 H17 120.0 . .
C18 C17 C16 119.9(4) . .
C18 C17 H17 120.0 . .
C17 C18 H18 119.9 . .
C19 C18 C17 120.2(4) . .
C19 C18 H18 119.9 . .
C18 C19 H19 119.9 . .
C18 C19 C20 120.2(4) . .
C20 C19 H19 119.9 . .
C15 C20 C19 120.2(4) . .
C15 C20 H20 119.9 . .
C19 C20 H20 119.9 . .
C22 C21 P1 119.5(3) . .
C26 C21 P1 122.7(3) . .
C26 C21 C22 117.8(4) . .
C21 C22 H22 119.6 . .
C23 C22 C21 120.9(4) . .
C23 C22 H22 119.6 . .
C22 C23 H23 119.6 . .
C24 C23 C22 120.9(4) . .
C24 C23 H23 119.6 . .
C23 C24 H24 120.4 . .
C23 C24 C25 119.2(4) . .
C25 C24 H24 120.4 . .
C24 C25 H25 119.8 . .
C24 C25 C26 120.5(4) . .
C26 C25 H25 119.8 . .
C21 C26 C25 120.8(4) . .
C21 C26 H26 119.6 . .
C25 C26 H26 119.6 . .
C28 C27 P2 118.5(3) . .
C32 C27 P2 122.7(3) . .
C32 C27 C28 118.6(3) . .
C27 C28 H28 119.7 . .
C29 C28 C27 120.6(4) . .
C29 C28 H28 119.7 . .
C28 C29 H29 119.9 . .
C30 C29 C28 120.1(4) . .
C30 C29 H29 119.9 . .
C29 C30 H30 120.2 . .
C31 C30 C29 119.6(4) . .
C31 C30 H30 120.2 . .
C30 C31 H31 119.7 . .
C30 C31 C32 120.5(4) . .
C32 C31 H31 119.7 . .
C27 C32 C31 120.5(4) . .
C27 C32 H32 119.8 . .
C31 C32 H32 119.8 . .
C34 C33 P2 120.9(3) . .
C38 C33 P2 120.2(3) . .
C38 C33 C34 118.8(3) . .
C33 C34 H34 119.6 . .
C35 C34 C33 120.8(4) . .
C35 C34 H34 119.6 . .
C34 C35 H35 120.4 . .
C36 C35 C34 119.2(4) . .
C36 C35 H35 120.4 . .
C35 C36 H36 119.8 . .
C37 C36 C35 120.3(4) . .
C37 C36 H36 119.8 . .
C36 C37 H37 119.5 . .
C36 C37 C38 121.1(4) . .
C38 C37 H37 119.5 . .
C33 C38 H38 120.2 . .
C37 C38 C33 119.7(4) . .
C37 C38 H38 120.2 . .
C40 C39 P3 120.1(3) . .
C40 C39 C44 118.2(4) . .
C44 C39 P3 121.6(3) . .
C39 C40 H40 119.8 . .
C41 C40 C39 120.5(4) . .
C41 C40 H40 119.8 . .
C40 C41 H41 119.9 . .
C42 C41 C40 120.1(4) . .
C42 C41 H41 119.9 . .
C41 C42 H42 119.7 . .
C43 C42 C41 120.6(4) . .
C43 C42 H42 119.7 . .
C42 C43 H43 120.0 . .
C42 C43 C44 120.0(4) . .
C44 C43 H43 120.0 . .
C39 C44 H44 119.7 . .
C43 C44 C39 120.6(4) . .
C43 C44 H44 119.7 . .
C46 C45 P3 122.6(3) . .
C50 C45 P3 118.9(3) . .
C50 C45 C46 118.4(3) . .
C45 C46 H46 119.7 . .
C47 C46 C45 120.7(4) . .
C47 C46 H46 119.7 . .
C46 C47 H47 120.0 . .
C48 C47 C46 120.1(4) . .
C48 C47 H47 120.0 . .
C47 C48 H48 119.7 . .
C47 C48 C49 120.6(4) . .
C49 C48 H48 119.7 . .
C48 C49 H49 120.3 . .
C48 C49 C50 119.3(4) . .
C50 C49 H49 120.3 . .
C45 C50 C49 120.9(4) . .
C45 C50 H50 119.6 . .
C49 C50 H50 119.6 . .
C52 C51 P3 120.0(3) . .
C52 C51 C56 117.8(4) . .
C56 C51 P3 122.1(3) . .
C51 C52 H52 119.2 . .
C53 C52 C51 121.5(4) . .
C53 C52 H52 119.2 . .
C52 C53 H53 120.3 . .
C54 C53 C52 119.4(4) . .
C54 C53 H53 120.3 . .
C53 C54 H54 120.1 . .
C55 C54 C53 119.7(4) . .
C55 C54 H54 120.1 . .
C54 C55 H55 119.1 . .
C54 C55 C56 121.8(4) . .
C56 C55 H55 119.1 . .
C51 C56 H56 120.1 . .
C55 C56 C51 119.7(4) . .
C55 C56 H56 120.1 . .
Cl1 B1 B2 120.3(3) . .
Cl1 B1 B4 123.3(3) . .
B2 B1 B4 107.7(3) . .
B3 B1 Cl1 121.5(3) . .
B3 B1 B2 60.1(2) . .
B3 B1 B4 59.8(2) . .
B3 B1 B5 108.0(3) . .
B3 B1 B6 107.9(3) . .
B5 B1 Cl1 122.6(3) . .
B5 B1 B2 108.2(3) . .
B5 B1 B4 59.7(2) . .
B5 B1 B6 60.2(2) . .
B6 B1 Cl1 121.2(3) . .
B6 B1 B2 59.9(2) . .
B6 B1 B4 107.7(3) . .
B1 B2 Cl2 121.9(3) . .
B3 B2 Cl2 121.8(3) . .
B3 B2 B1 59.8(2) . .
B3 B2 B4 60.4(2) . 2_755
B4 B2 Cl2 121.7(3) 2_755 .
B4 B2 B1 108.0(3) 2_755 .
B5 B2 Cl2 121.4(3) 2_755 .
B5 B2 B1 108.1(3) 2_755 .
B5 B2 B3 108.3(3) 2_755 .
B5 B2 B4 59.9(3) 2_755 2_755
B5 B2 B6 60.0(2) 2_755 .
B6 B2 Cl2 121.9(3) . .
B6 B2 B1 60.0(2) . .
B6 B2 B3 107.7(3) . .
B6 B2 B4 107.7(3) . 2_755
Cl3 B3 B3 121.91(16) . 2_755
Cl3 B3 B4 124.2(3) . 2_755
B1 B3 Cl3 120.3(3) . .
B1 B3 B2 60.2(2) . .
B1 B3 B3 108.0(3) . 2_755
B1 B3 B4 60.4(2) . .
B1 B3 B4 107.9(3) . 2_755
B2 B3 Cl3 123.4(3) . .
B2 B3 B3 107.2(3) . 2_755
B2 B3 B4 59.8(2) . 2_755
B4 B3 Cl3 119.3(3) . .
B4 B3 B2 108.3(3) . .
B4 B3 B3 59.2(3) 2_755 2_755
B4 B3 B3 60.0(3) . 2_755
B4 B3 B4 107.6(3) . 2_755
B1 B4 Cl4 122.6(3) . .
B1 B4 B3 108.1(3) . 2_755
B2 B4 Cl4 121.5(3) 2_755 .
B2 B4 B1 107.8(3) 2_755 .
B2 B4 B3 59.8(2) 2_755 2_755
B3 B4 Cl4 120.9(3) . .
B3 B4 Cl4 120.6(3) 2_755 .
B3 B4 B1 59.8(2) . .
B3 B4 B2 108.5(3) . 2_755
B3 B4 B3 60.8(3) . 2_755
B5 B4 Cl4 122.8(3) . .
B5 B4 B1 59.8(2) . .
B5 B4 B2 59.9(2) . 2_755
B5 B4 B3 107.8(3) . 2_755
B5 B4 B3 108.0(3) . .
B1 B5 Cl5 120.9(3) . .
B1 B5 B6 60.0(2) . .
B2 B5 Cl5 122.8(3) 2_755 .
B2 B5 B1 108.5(3) 2_755 .
B2 B5 B6 107.5(3) 2_755 .
B2 B5 B6 60.1(2) 2_755 2_755
B4 B5 Cl5 122.5(3) . .
B4 B5 B1 60.4(3) . .
B4 B5 B2 60.2(3) . 2_755
B4 B5 B6 108.0(3) . .
B4 B5 B6 108.1(3) . 2_755
B6 B5 Cl5 121.7(3) 2_755 .
B6 B5 Cl5 120.8(3) . .
B6 B5 B1 107.6(3) 2_755 .
B6 B5 B6 59.2(3) 2_755 .
B1 B6 Cl6 121.0(3) . .
B1 B6 B5 59.8(2) . .
B2 B6 Cl6 121.8(3) . .
B2 B6 B1 60.1(2) . .
B2 B6 B5 108.0(3) . .
B5 B6 Cl6 121.1(3) . .
B5 B6 Cl6 122.1(3) 2_755 .
B5 B6 B1 108.3(3) 2_755 .
B5 B6 B2 59.9(2) 2_755 .
B5 B6 B5 108.5(3) 2_755 .
B6 B6 Cl6 121.56(14) 2_755 .
B6 B6 B1 108.3(3) 2_755 .
B6 B6 B2 108.6(3) 2_755 .
B6 B6 B5 60.2(3) 2_755 .
B6 B6 B5 60.6(3) 2_755 2_755

loop_
_geom_bond_atom_site_label_1
_geom_bond_atom_site_label_2
_geom_bond_distance
_geom_bond_site_symmetry_2
Ru1 S1 2.3939(10) .
Ru1 P1 2.3749(10) .
Ru1 P2 2.4250(10) .
Ru1 P3 2.5080(10) .
Ru1 Si1 2.3285(11) .
Ru1 C1 1.876(4) .
S1 C2 1.656(4) .
S2 Si1 2.2310(13) .
S2 C2 1.683(5) .
P1 C8 1.829(4) .
P1 C15 1.835(4) .
P1 C21 1.826(4) .
P2 C14 1.842(4) .
P2 C27 1.845(4) .
P2 C33 1.834(4) .
P3 C39 1.837(4) .
P3 C45 1.834(4) .
P3 C51 1.835(4) .
Si1 C3 1.880(4) .
Si1 C9 1.856(4) .
O1 C1 1.145(4) .
C2 H2 0.9500 .
C3 C4 1.391(5) .
C3 C8 1.417(5) .
C4 H4 0.9500 .
C4 C5 1.383(6) .
C5 H5 0.9500 .
C5 C6 1.382(7) .
C6 H6 0.9500 .
C6 C7 1.385(6) .
C7 H7 0.9500 .
C7 C8 1.389(5) .
C9 C10 1.395(5) .
C9 C14 1.413(5) .
C10 H10 0.9500 .
C10 C11 1.386(6) .
C11 H11 0.9500 .
C11 C12 1.390(6) .
C12 H12 0.9500 .
C12 C13 1.393(5) .
C13 H13 0.9500 .
C13 C14 1.389(5) .
C15 C16 1.394(6) .
C15 C20 1.392(6) .
C16 H16 0.9500 .
C16 C17 1.403(6) .
C17 H17 0.9500 .
C17 C18 1.397(7) .
C18 H18 0.9500 .
C18 C19 1.372(7) .
C19 H19 0.9500 .
C19 C20 1.401(5) .
C20 H20 0.9500 .
C21 C22 1.394(5) .
C21 C26 1.390(6) .
C22 H22 0.9500 .
C22 C23 1.391(5) .
C23 H23 0.9500 .
C23 C24 1.370(6) .
C24 H24 0.9500 .
C24 C25 1.380(7) .
C25 H25 0.9500 .
C25 C26 1.396(6) .
C26 H26 0.9500 .
C27 C28 1.396(5) .
C27 C32 1.391(5) .
C28 H28 0.9500 .
C28 C29 1.388(5) .
C29 H29 0.9500 .
C29 C30 1.387(7) .
C30 H30 0.9500 .
C30 C31 1.377(6) .
C31 H31 0.9500 .
C31 C32 1.392(5) .
C32 H32 0.9500 .
C33 C34 1.399(5) .
C33 C38 1.389(5) .
C34 H34 0.9500 .
C34 C35 1.385(5) .
C35 H35 0.9500 .
C35 C36 1.385(6) .
C36 H36 0.9500 .
C36 C37 1.364(6) .
C37 H37 0.9500 .
C37 C38 1.385(5) .
C38 H38 0.9500 .
C39 C40 1.400(5) .
C39 C44 1.402(6) .
C40 H40 0.9500 .
C40 C41 1.396(6) .
C41 H41 0.9500 .
C41 C42 1.375(7) .
C42 H42 0.9500 .
C42 C43 1.374(6) .
C43 H43 0.9500 .
C43 C44 1.396(6) .
C44 H44 0.9500 .
C45 C46 1.394(5) .
C45 C50 1.383(5) .
C46 H46 0.9500 .
C46 C47 1.386(5) .
C47 H47 0.9500 .
C47 C48 1.368(6) .
C48 H48 0.9500 .
C48 C49 1.379(6) .
C49 H49 0.9500 .
C49 C50 1.398(5) .
C50 H50 0.9500 .
C51 C52 1.393(5) .
C51 C56 1.398(6) .
C52 H52 0.9500 .
C52 C53 1.393(6) .
C53 H53 0.9500 .
C53 C54 1.377(7) .
C54 H54 0.9500 .
C54 C55 1.359(7) .
C55 H55 0.9500 .
C55 C56 1.388(6) .
C56 H56 0.9500 .
Cl1 B1 1.788(4) .
Cl2 B2 1.789(5) .
Cl3 B3 1.787(4) .
Cl4 B4 1.797(4) .
Cl5 B5 1.794(4) .
Cl6 B6 1.789(4) .
B1 B2 1.788(6) .
B1 B3 1.780(6) .
B1 B4 1.792(6) .
B1 B5 1.781(6) .
B1 B6 1.784(6) .
B2 B3 1.786(6) .
B2 B4 1.786(6) 2_755
B2 B5 1.781(6) 2_755
B2 B6 1.783(6) .
B3 B3 1.811(9) 2_755
B3 B4 1.796(6) 2_755
B3 B4 1.781(6) .
B4 B2 1.786(6) 2_755
B4 B3 1.796(6) 2_755
B4 B5 1.780(6) .
B5 B2 1.781(6) 2_755
B5 B6 1.781(6) 2_755
B5 B6 1.789(6) .
B6 B5 1.781(6) 2_755
B6 B6 1.762(9) 2_755

loop_
_platon_squeeze_void_nr
_platon_squeeze_void_average_x
_platon_squeeze_void_average_y
_platon_squeeze_void_average_z
_platon_squeeze_void_volume
_platon_squeeze_void_count_electrons
_platon_squeeze_void_content
1 -0.002 0.429 0.002 4323 1192 ' '

loop_
_smtbx_masks_void_nr
_smtbx_masks_void_average_x
_smtbx_masks_void_average_y
_smtbx_masks_void_average_z
_smtbx_masks_void_volume
_smtbx_masks_void_count_electrons
1 -0.989 -0.544 -0.772 4310.0 1234.5
